data_4029571
loop_
_publ_author_name
'Berni, Emanuela'
'Dolain, Christel'
'Kauffmann, Brice'
'L\'eger, Jean-Michel'
'Zhan, Chuanlang'
'Huc, Ivan'

_publ_section_title
;
 Expanding the registry of aromatic amide foldamers: folding,
 photochemistry and assembly using diaza-anthracene units.
;
_journal_issue 7
_journal_name_full 'The Journal of organic chemistry'
_journal_page_first 2687
_journal_page_last 2694
_journal_paper_doi 10.1021/jo702602w
_journal_volume 73
_journal_year 2008
_chemical_formula_sum 'C88 H115 N11 O13'
_chemical_formula_weight 1534.91
_chemical_name_systematic
; 
 ? 
;
_space_group_IT_number 2
_symmetry_cell_setting triclinic
_symmetry_space_group_name_Hall '-P 1'
_symmetry_space_group_name_H-M 'P -1'
_atom_sites_solution_hydrogens geom
_atom_sites_solution_primary direct
_atom_sites_solution_secondary difmap
_audit_creation_method SHELXL-97
_cell_angle_alpha 82.560(10)
_cell_angle_beta 86.990(10)
_cell_angle_gamma 78.870(10)
_cell_formula_units_Z 2
_cell_length_a 11.8350(10)
_cell_length_b 14.8280(10)
_cell_length_c 24.2940(10)
_cell_measurement_temperature 180(2)
_cell_volume 4146.3(5)
_computing_structure_refinement 'SHELXL-97 (Sheldrick, 1997)'
_computing_structure_solution 'SHELXS-97 (Sheldrick, 1990)'
_diffrn_ambient_temperature 180(2)
_diffrn_measured_fraction_theta_full 0.982
_diffrn_measured_fraction_theta_max 0.982
_diffrn_radiation_monochromator graphite
_diffrn_radiation_source 'fine-focus sealed tube'
_diffrn_radiation_type MoK\a
_diffrn_radiation_wavelength 0.71073
_diffrn_reflns_av_R_equivalents 0.0403
_diffrn_reflns_av_sigmaI/netI 0.0685
_diffrn_reflns_limit_h_max 14
_diffrn_reflns_limit_h_min -14
_diffrn_reflns_limit_k_max 18
_diffrn_reflns_limit_k_min -18
_diffrn_reflns_limit_l_max 30
_diffrn_reflns_limit_l_min -30
_diffrn_reflns_number 30355
_diffrn_reflns_theta_full 26.37
_diffrn_reflns_theta_max 26.37
_diffrn_reflns_theta_min 3.07
_exptl_absorpt_coefficient_mu 0.083
_exptl_absorpt_correction_T_max 0.9917
_exptl_absorpt_correction_T_min 0.9755
_exptl_crystal_density_diffrn 1.229
_exptl_crystal_density_method 'not measured'
_exptl_crystal_F_000 1648
_exptl_crystal_size_max 0.30
_exptl_crystal_size_mid 0.20
_exptl_crystal_size_min 0.10
_refine_diff_density_max 0.061
_refine_diff_density_min -0.517
_refine_diff_density_rms 0.062
_refine_ls_extinction_coef 0.0016(10)
_refine_ls_extinction_expression Fc^*^=kFc[1+0.001xFc^2^\l^3^/sin(2\q)]^-1/4^
_refine_ls_extinction_method SHELXL
_refine_ls_goodness_of_fit_ref 1.039
_refine_ls_hydrogen_treatment mixed
_refine_ls_matrix_type full
_refine_ls_number_parameters 1012
_refine_ls_number_reflns 16672
_refine_ls_number_restraints 8
_refine_ls_restrained_S_all 1.046
_refine_ls_R_factor_all 0.1428
_refine_ls_R_factor_gt 0.0858
_refine_ls_shift/su_max 2.969
_refine_ls_shift/su_mean 0.048
_refine_ls_structure_factor_coef Fsqd
_refine_ls_weighting_details 'calc w=1/[\s^2^(Fo^2^)+(0.1514P)^2^+2.1544P] where P=(Fo^2^+2Fc^2^)/3'
_refine_ls_weighting_scheme calc
_refine_ls_wR_factor_gt 0.2392
_refine_ls_wR_factor_ref 0.2825
_reflns_number_gt 9593
_reflns_number_total 16672
_reflns_threshold_expression >2sigma(I)
_cod_data_source_file jo702602w-file004.cif
_cod_data_source_block cd086
_cod_original_sg_symbol_H-M P-1
_cod_database_code 4029571

loop_
_symmetry_equiv_pos_as_xyz
'x, y, z'
'-x, -y, -z'

loop_
_atom_site_label
_atom_site_type_symbol
_atom_site_fract_x
_atom_site_fract_y
_atom_site_fract_z
_atom_site_U_iso_or_equiv
_atom_site_adp_type
_atom_site_occupancy
_atom_site_symmetry_multiplicity
_atom_site_calc_flag
_atom_site_refinement_flags
N1 N -0.1594(2) 0.04355(17) 0.11089(11) 0.0363(6) Uani 1 1 d .
C2 C -0.1478(2) -0.0356(2) 0.14777(13) 0.0349(7) Uani 1 1 d .
C3 C -0.2171(2) -0.0418(2) 0.19816(13) 0.0360(7) Uani 1 1 d .
C4 C -0.3006(2) 0.0382(2) 0.20833(14) 0.0395(7) Uani 1 1 d .
C5 C -0.3104(3) 0.1155(2) 0.17068(14) 0.0421(8) Uani 1 1 d .
H5 H -0.3656 0.1694 0.1764 0.051 Uiso 1 1 calc R
C6 C -0.2370(2) 0.1141(2) 0.12289(13) 0.0363(7) Uani 1 1 d .
C7 C -0.0628(2) -0.1122(2) 0.13560(13) 0.0361(7) Uani 1 1 d .
C8 C -0.0464(3) -0.1923(2) 0.17461(14) 0.0379(7) Uani 1 1 d .
C9 C -0.1195(2) -0.1981(2) 0.22317(13) 0.0380(7) Uani 1 1 d .
C10 C -0.2031(3) -0.1230(2) 0.23427(14) 0.0403(7) Uani 1 1 d .
H10 H -0.2510 -0.1273 0.2668 0.048 Uiso 1 1 calc R
N11 N 0.0441(2) -0.26347(17) 0.16521(12) 0.0403(6) Uani 1 1 d .
C12 C 0.0581(3) -0.3377(2) 0.20141(14) 0.0419(8) Uani 1 1 d .
C13 C -0.0140(3) -0.3533(2) 0.24830(16) 0.0486(8) Uani 1 1 d .
H13 H -0.0022 -0.4114 0.2710 0.058 Uiso 1 1 calc R
C14 C -0.1012(3) -0.2834(2) 0.26055(15) 0.0446(8) Uani 1 1 d .
C15 C 0.1626(3) -0.4114(2) 0.19346(16) 0.0488(8) Uani 1 1 d .
N16 N 0.2393(2) -0.38263(18) 0.15518(12) 0.0477(7) Uani 1 1 d .
H16 H 0.2189 -0.3261 0.1382 0.057 Uiso 1 1 calc R
C17 C 0.3476(3) -0.4314(2) 0.13895(15) 0.0448(8) Uani 1 1 d .
C18 C 0.3984(3) -0.5162(2) 0.16678(16) 0.0507(9) Uani 1 1 d .
H18 H 0.3641 -0.5435 0.1994 0.061 Uiso 1 1 calc R
C19 C 0.5016(3) -0.5584(2) 0.14437(18) 0.0563(10) Uani 1 1 d .
H19 H 0.5390 -0.6171 0.1614 0.068 Uiso 1 1 calc R
C20 C 0.5510(3) -0.5171(3) 0.09803(17) 0.0551(10) Uani 1 1 d .
H20 H 0.6210 -0.5471 0.0821 0.066 Uiso 1 1 calc R
C21 C 0.4963(3) -0.4304(2) 0.07502(15) 0.0471(8) Uani 1 1 d .
N22 N 0.3943(2) -0.38737(19) 0.09456(12) 0.0461(7) Uani 1 1 d .
N23 N 0.5385(2) -0.3797(2) 0.02854(12) 0.0503(7) Uani 1 1 d .
H23 H 0.4991 -0.3239 0.0183 0.060 Uiso 1 1 calc R
C24 C 0.6351(3) -0.4087(3) -0.00249(16) 0.0506(9) Uani 1 1 d .
C25 C 0.6567(3) -0.3442(2) -0.05290(15) 0.0477(9) Uani 1 1 d .
N26 N 0.5972(2) -0.2572(2) -0.05955(12) 0.0444(7) Uani 1 1 d .
C27 C 0.6178(3) -0.2039(2) -0.10626(15) 0.0449(8) Uani 1 1 d .
C28 C 0.6949(3) -0.2354(3) -0.14827(16) 0.0534(9) Uani 1 1 d .
H28 H 0.7058 -0.1957 -0.1813 0.064 Uiso 1 1 calc R
C29 C 0.7544(3) -0.3250(3) -0.14081(18) 0.0613(11) Uani 1 1 d .
H29 H 0.8069 -0.3486 -0.1688 0.074 Uiso 1 1 calc R
C30 C 0.7370(3) -0.3801(3) -0.09236(18) 0.0572(10) Uani 1 1 d .
H30 H 0.7790 -0.4417 -0.0858 0.069 Uiso 1 1 calc R
C31 C 0.5581(3) -0.1043(3) -0.11437(15) 0.0459(8) Uani 1 1 d .
N32 N 0.4858(2) -0.07630(19) -0.07222(11) 0.0412(6) Uani 1 1 d .
H32 H 0.4807 -0.1180 -0.0434 0.049 Uiso 1 1 calc R
C33 C 0.4183(3) 0.0119(2) -0.06952(13) 0.0403(7) Uani 1 1 d .
C34 C 0.4202(3) 0.0859(2) -0.11056(15) 0.0496(8) Uani 1 1 d .
H34 H 0.4692 0.0800 -0.1426 0.059 Uiso 1 1 calc R
C35 C 0.3473(3) 0.1691(3) -0.10288(16) 0.0547(9) Uani 1 1 d .
H35 H 0.3464 0.2213 -0.1302 0.066 Uiso 1 1 calc R
C36 C 0.2767(3) 0.1770(2) -0.05633(14) 0.0481(8) Uani 1 1 d .
H36 H 0.2260 0.2334 -0.0509 0.058 Uiso 1 1 calc R
C37 C 0.2828(3) 0.0990(2) -0.01770(13) 0.0392(7) Uani 1 1 d .
N38 N 0.3512(2) 0.01765(18) -0.02340(11) 0.0388(6) Uani 1 1 d .
N39 N 0.2176(2) 0.09862(18) 0.03207(11) 0.0420(6) Uani 1 1 d .
H39 H 0.2272 0.0454 0.0537 0.050 Uiso 1 1 calc R
C40 C 0.1416(3) 0.1690(2) 0.05169(14) 0.0401(7) Uani 1 1 d .
C41 C 0.0964(3) 0.1433(2) 0.10965(13) 0.0380(7) Uani 1 1 d .
N42 N 0.1360(2) 0.05918(17) 0.13305(11) 0.0385(6) Uani 1 1 d .
C43 C 0.0958(3) 0.0341(2) 0.18541(13) 0.0378(7) Uani 1 1 d .
C44 C 0.0117(3) 0.0963(2) 0.21430(13) 0.0377(7) Uani 1 1 d .
C45 C -0.0217(3) 0.1889(2) 0.18716(14) 0.0383(7) Uani 1 1 d .
C46 C 0.0194(3) 0.2120(2) 0.13492(14) 0.0396(7) Uani 1 1 d .
H46 H -0.0031 0.2726 0.1160 0.047 Uiso 1 1 calc R
C47 C 0.1384(3) -0.0562(2) 0.21046(14) 0.0418(8) Uani 1 1 d .
C48 C 0.0915(3) -0.0861(2) 0.26238(14) 0.0433(8) Uani 1 1 d .
C49 C 0.0053(3) -0.0242(2) 0.28994(14) 0.0424(8) Uani 1 1 d .
C50 C -0.0315(3) 0.0658(2) 0.26601(14) 0.0413(7) Uani 1 1 d .
H50 H -0.0868 0.1069 0.2851 0.050 Uiso 1 1 calc R
N51 N 0.1312(3) -0.17578(19) 0.28513(13) 0.0508(7) Uani 1 1 d .
C52 C 0.0853(3) -0.2036(2) 0.33273(16) 0.0535(9) Uani 1 1 d .
C53 C 0.0006(3) -0.1497(3) 0.36360(15) 0.0546(9) Uani 1 1 d .
H53 H -0.0284 -0.1752 0.3981 0.066 Uiso 1 1 calc R
C54 C -0.0393(3) -0.0593(3) 0.34264(14) 0.0477(8) Uani 1 1 d .
O55 O -0.36242(18) 0.02722(15) 0.25620(10) 0.0475(6) Uani 1 1 d .
C56 C -0.4531(3) 0.1021(2) 0.27054(15) 0.0451(8) Uani 1 1 d .
H56 H -0.4984 0.1300 0.2369 0.054 Uiso 1 1 calc R
C57 C -0.3998(3) 0.1757(3) 0.29238(17) 0.0613(10) Uani 1 1 d .
H57A H -0.3701 0.1516 0.3298 0.074 Uiso 1 1 calc R
H57B H -0.3336 0.1878 0.2678 0.074 Uiso 1 1 calc R
C58 C -0.4832(5) 0.2654(3) 0.2957(3) 0.0961(18) Uani 1 1 d .
H58A H -0.5464 0.2541 0.3225 0.115 Uiso 1 1 calc R
H58B H -0.5174 0.2869 0.2589 0.115 Uiso 1 1 calc R
C59 C -0.4282(8) 0.3421(6) 0.3135(5) 0.191(5) Uani 1 1 d .
H59A H -0.3456 0.3258 0.3027 0.229 Uiso 1 1 calc R
H59B H -0.4597 0.3984 0.2884 0.229 Uiso 1 1 calc R
C60 C -0.4289(18) 0.3654(11) 0.3540(4) 0.388(4) Uani 1 1 d .
H60A H -0.3734 0.4067 0.3538 0.582 Uiso 1 1 calc R
H60B H -0.4077 0.3117 0.3821 0.582 Uiso 1 1 calc R
H60C H -0.5062 0.3987 0.3629 0.582 Uiso 1 1 calc R
C61 C -0.5294(3) 0.0558(3) 0.31335(15) 0.0526(9) Uani 1 1 d .
H61A H -0.4813 0.0233 0.3447 0.063 Uiso 1 1 calc R
H61B H -0.5880 0.1046 0.3281 0.063 Uiso 1 1 calc R
C62 C -0.5906(4) -0.0126(3) 0.29190(16) 0.0615(10) Uani 1 1 d .
H62A H -0.6513 0.0218 0.2665 0.074 Uiso 1 1 calc R
H62B H -0.5347 -0.0537 0.2701 0.074 Uiso 1 1 calc R
C63 C -0.6448(4) -0.0713(4) 0.33709(19) 0.0839(15) Uani 1 1 d .
H63A H -0.6774 -0.1175 0.3201 0.101 Uiso 1 1 calc R
H63B H -0.5840 -0.1056 0.3625 0.101 Uiso 1 1 calc R
C64 C -0.7385(6) -0.0171(5) 0.3705(2) 0.131(3) Uani 1 1 d .
H64A H -0.7692 -0.0595 0.3992 0.196 Uiso 1 1 calc R
H64B H -0.8004 0.0154 0.3459 0.196 Uiso 1 1 calc R
H64C H -0.7068 0.0281 0.3881 0.196 Uiso 1 1 calc R
C65 C -0.2508(3) 0.2018(2) 0.08345(14) 0.0411(8) Uani 1 1 d .
O66 O -0.17061(19) 0.20175(15) 0.04355(10) 0.0464(6) Uani 1 1 d .
O68 O -0.3272(2) 0.26716(17) 0.08946(13) 0.0720(8) Uani 1 1 d .
C67 C -0.1789(3) 0.2863(2) 0.00559(16) 0.0532(9) Uani 1 1 d .
H67A H -0.1163 0.2790 -0.0225 0.080 Uiso 1 1 calc R
H67B H -0.1729 0.3376 0.0262 0.080 Uiso 1 1 calc R
H67C H -0.2532 0.2994 -0.0127 0.080 Uiso 1 1 calc R
C69 C 0.0058(3) -0.1068(2) 0.08203(14) 0.0422(8) Uani 1 1 d .
H69A H 0.0801 -0.1494 0.0865 0.063 Uiso 1 1 calc R
H69B H 0.0189 -0.0435 0.0718 0.063 Uiso 1 1 calc R
H69C H -0.0366 -0.1242 0.0527 0.063 Uiso 1 1 calc R
O70 O -0.1725(2) -0.28399(16) 0.30567(11) 0.0556(6) Uani 1 1 d .
C71 C -0.1934(4) -0.3714(3) 0.33518(18) 0.0624(11) Uani 1 1 d D
H71 H -0.1215 -0.4187 0.3318 0.075 Uiso 1 1 calc R
C72 C -0.2129(9) -0.3591(4) 0.3947(2) 0.151(3) Uani 1 1 d D
H72A H -0.2862 -0.3152 0.3994 0.182 Uiso 1 1 calc R
H72B H -0.1500 -0.3319 0.4071 0.182 Uiso 1 1 calc R
C73 C -0.2179(13) -0.4501(6) 0.4308(3) 0.238(7) Uani 1 1 d D
H73A H -0.2794 -0.4782 0.4177 0.285 Uiso 1 1 calc R
H73B H -0.1437 -0.4934 0.4270 0.285 Uiso 1 1 calc R
C74 C -0.240(3) -0.4373(10) 0.4883(4) 0.73(3) Uani 1 1 d D
H74A H -0.2624 -0.4934 0.5092 0.875 Uiso 1 1 calc R
H74B H -0.3039 -0.3842 0.4918 0.875 Uiso 1 1 calc R
C75 C -0.128(3) -0.4188(16) 0.5120(8) 0.68(2) Uani 1 1 d D
H75A H -0.1414 -0.4096 0.5513 1.023 Uiso 1 1 calc R
H75B H -0.1067 -0.3631 0.4912 1.023 Uiso 1 1 calc R
H75C H -0.0655 -0.4719 0.5087 1.023 Uiso 1 1 calc R
C76 C -0.2826(9) -0.3996(6) 0.3075(4) 0.198(5) Uani 1 1 d D
H76A H -0.2453 -0.4251 0.2739 0.237 Uiso 1 1 calc R
H76B H -0.3042 -0.4526 0.3321 0.237 Uiso 1 1 calc R
C77 C -0.3826(7) -0.3450(6) 0.2907(5) 0.179(4) Uani 1 1 d D
H77A H -0.3696 -0.2805 0.2852 0.215 Uiso 1 1 calc R
H77B H -0.4392 -0.3491 0.3220 0.215 Uiso 1 1 calc R
C78 C -0.4374(12) -0.3598(7) 0.2413(5) 0.219(5) Uani 1 1 d D
H78A H -0.3798 -0.3617 0.2102 0.263 Uiso 1 1 calc R
H78B H -0.4604 -0.4211 0.2480 0.263 Uiso 1 1 calc R
C79 C -0.5288(8) -0.2971(6) 0.2258(5) 0.190(4) Uani 1 1 d D
H79A H -0.5594 -0.3129 0.1924 0.285 Uiso 1 1 calc R
H79B H -0.5070 -0.2361 0.2179 0.285 Uiso 1 1 calc R
H79C H -0.5878 -0.2957 0.2557 0.285 Uiso 1 1 calc R
O80 O 0.1744(2) -0.48759(17) 0.22045(13) 0.0671(8) Uani 1 1 d .
O81 O 0.7010(2) -0.48268(19) 0.00795(13) 0.0746(8) Uani 1 1 d .
O82 O 0.5761(2) -0.05478(19) -0.15695(11) 0.0586(7) Uani 1 1 d .
O83 O 0.1124(2) 0.24609(16) 0.02723(10) 0.0508(6) Uani 1 1 d .
O84 O -0.09220(19) 0.24798(15) 0.21830(10) 0.0459(6) Uani 1 1 d .
C85 C -0.0826(3) 0.3456(2) 0.20819(14) 0.0432(8) Uani 1 1 d .
H85 H -0.0084 0.3502 0.1873 0.052 Uiso 1 1 calc R
C86 C -0.1805(3) 0.4017(2) 0.17339(17) 0.0539(9) Uani 1 1 d .
H86A H -0.2507 0.4129 0.1974 0.065 Uiso 1 1 calc R
H86B H -0.1960 0.3650 0.1444 0.065 Uiso 1 1 calc R
C87 C -0.1566(3) 0.4947(3) 0.14551(17) 0.0589(10) Uani 1 1 d .
H87A H -0.1350 0.5296 0.1742 0.071 Uiso 1 1 calc R
H87B H -0.2282 0.5310 0.1285 0.071 Uiso 1 1 calc R
C88 C -0.0608(4) 0.4853(3) 0.1007(2) 0.0797(13) Uani 1 1 d .
H88A H 0.0126 0.4553 0.1186 0.096 Uiso 1 1 calc R
H88B H -0.0781 0.4441 0.0746 0.096 Uiso 1 1 calc R
C89 C 0.1785(7) 0.2911(8) 0.3675(5) 0.217(5) Uani 1 1 d .
H89A H 0.1947 0.3076 0.4036 0.325 Uiso 1 1 calc R
H89B H 0.2408 0.3024 0.3408 0.325 Uiso 1 1 calc R
H89C H 0.1731 0.2255 0.3711 0.325 Uiso 1 1 calc R
C90 C -0.0758(4) 0.3762(3) 0.26424(16) 0.0669(11) Uani 1 1 d .
H90A H -0.1427 0.3626 0.2879 0.080 Uiso 1 1 calc R
H90B H -0.0787 0.4439 0.2601 0.080 Uiso 1 1 calc R
C91 C 0.0463(7) 0.3215(4) 0.2947(2) 0.119(2) Uani 1 1 d .
H91A H 0.0462 0.2542 0.3006 0.142 Uiso 1 1 calc R
H91B H 0.1123 0.3315 0.2694 0.142 Uiso 1 1 calc R
C92 C 0.0620(7) 0.3515(6) 0.3463(3) 0.151(3) Uani 1 1 d .
H92A H -0.0022 0.3414 0.3728 0.181 Uiso 1 1 calc R
H92B H 0.0662 0.4181 0.3415 0.181 Uiso 1 1 calc R
C93 C -0.0451(5) 0.5747(3) 0.0687(2) 0.0908(15) Uani 1 1 d .
H93A H 0.0167 0.5632 0.0406 0.136 Uiso 1 1 calc R
H93B H -0.0248 0.6152 0.0939 0.136 Uiso 1 1 calc R
H93C H -0.1170 0.6047 0.0504 0.136 Uiso 1 1 calc R
C94 C 0.2337(3) -0.1179(2) 0.18290(16) 0.0510(9) Uani 1 1 d .
H94A H 0.3074 -0.1004 0.1889 0.076 Uiso 1 1 calc R
H94B H 0.2206 -0.1114 0.1430 0.076 Uiso 1 1 calc R
H94C H 0.2356 -0.1824 0.1988 0.076 Uiso 1 1 calc R
C95 C 0.1269(5) -0.3034(3) 0.3570(2) 0.0743(12) Uani 1 1 d .
O96 O 0.2068(3) -0.3490(2) 0.32608(14) 0.0877(10) Uani 1 1 d .
C97 C 0.2493(6) -0.4444(3) 0.3466(3) 0.117(2) Uani 1 1 d .
H97A H 0.3086 -0.4716 0.3207 0.175 Uiso 1 1 calc R
H97B H 0.1858 -0.4787 0.3500 0.175 Uiso 1 1 calc R
H97C H 0.2826 -0.4480 0.3831 0.175 Uiso 1 1 calc R
O98 O 0.0881(4) -0.3367(3) 0.39903(17) 0.1266(16) Uani 1 1 d .
O99 O -0.1163(2) 0.00312(18) 0.36708(10) 0.0569(7) Uani 1 1 d .
C100 C -0.1574(3) -0.0187(3) 0.42389(15) 0.0574(10) Uani 1 1 d .
H100 H -0.0951 -0.0623 0.4452 0.069 Uiso 1 1 calc R
C101 C -0.2610(3) -0.0641(3) 0.42302(16) 0.0628(10) Uani 1 1 d .
H10A H -0.2400 -0.1179 0.4019 0.075 Uiso 1 1 calc R
H10B H -0.3232 -0.0195 0.4031 0.075 Uiso 1 1 calc R
C102 C -0.3067(4) -0.0964(3) 0.48026(17) 0.0725(12) Uani 1 1 d .
H10C H -0.2457 -0.1434 0.4995 0.087 Uiso 1 1 calc R
H10D H -0.3239 -0.0432 0.5021 0.087 Uiso 1 1 calc R
C103 C -0.4132(4) -0.1372(4) 0.4793(2) 0.0804(13) Uani 1 1 d .
H10E H -0.3956 -0.1912 0.4581 0.097 Uiso 1 1 calc R
H10F H -0.4738 -0.0907 0.4595 0.097 Uiso 1 1 calc R
C104 C -0.4589(5) -0.1675(4) 0.5364(2) 0.0994(17) Uani 1 1 d .
H10G H -0.5288 -0.1925 0.5331 0.149 Uiso 1 1 calc R
H10H H -0.4770 -0.1143 0.5576 0.149 Uiso 1 1 calc R
H10I H -0.4005 -0.2155 0.5557 0.149 Uiso 1 1 calc R
C105 C -0.1815(4) 0.0728(3) 0.44772(17) 0.0671(11) Uani 1 1 d .
H10J H -0.2439 0.1151 0.4266 0.080 Uiso 1 1 calc R
H10K H -0.2097 0.0621 0.4867 0.080 Uiso 1 1 calc R
C106 C -0.0786(4) 0.1198(3) 0.4466(2) 0.0784(13) Uani 1 1 d .
H10L H -0.0117 0.0736 0.4612 0.094 Uiso 1 1 calc R
H10M H -0.0597 0.1413 0.4075 0.094 Uiso 1 1 calc R
C107 C -0.0958(6) 0.2014(4) 0.4796(3) 0.1028(18) Uani 1 1 d .
H10N H -0.1142 0.1797 0.5187 0.123 Uiso 1 1 calc R
H10O H -0.0223 0.2240 0.4789 0.123 Uiso 1 1 calc R
C108 C -0.1788(10) 0.2723(7) 0.4615(5) 0.202(5) Uani 1 1 d .
H10P H -0.1841 0.3218 0.4852 0.303 Uiso 1 1 calc R
H10Q H -0.2527 0.2513 0.4630 0.303 Uiso 1 1 calc R
H10R H -0.1605 0.2958 0.4232 0.303 Uiso 1 1 calc R
O150 O 0.3837(4) -0.1718(3) 0.0341(2) 0.1342(15) Uani 1 1 d .
C152 C -0.5325(13) -0.4641(9) 0.4769(5) 0.241(6) Uani 1 1 d .
C153 C -0.540(2) -0.3680(10) 0.4818(7) 0.379(14) Uani 1 1 d .
C154 C -0.6124(10) -0.3047(9) 0.4353(5) 0.219(5) Uani 1 1 d .

loop_
_atom_site_aniso_label
_atom_site_aniso_U_11
_atom_site_aniso_U_22
_atom_site_aniso_U_33
_atom_site_aniso_U_23
_atom_site_aniso_U_13
_atom_site_aniso_U_12
N1 0.0312(13) 0.0323(14) 0.0449(15) -0.0068(12) -0.0028(11) -0.0027(11)
C2 0.0304(15) 0.0333(16) 0.0416(18) -0.0082(14) -0.0024(13) -0.0047(12)
C3 0.0306(15) 0.0332(16) 0.0454(19) -0.0103(14) -0.0012(13) -0.0058(12)
C4 0.0313(15) 0.0416(18) 0.047(2) -0.0108(15) 0.0024(14) -0.0073(13)
C5 0.0350(16) 0.0347(17) 0.056(2) -0.0111(16) 0.0004(15) -0.0025(13)
C6 0.0297(15) 0.0339(16) 0.0455(19) -0.0073(14) -0.0043(13) -0.0040(13)
C7 0.0324(15) 0.0330(16) 0.0439(18) -0.0106(14) -0.0004(13) -0.0047(13)
C8 0.0341(15) 0.0300(16) 0.0500(19) -0.0078(14) -0.0033(14) -0.0046(13)
C9 0.0328(15) 0.0336(16) 0.0482(19) -0.0076(14) 0.0003(14) -0.0064(13)
C10 0.0372(16) 0.0368(17) 0.048(2) -0.0057(15) 0.0005(14) -0.0086(14)
N11 0.0360(13) 0.0305(14) 0.0536(17) -0.0076(12) -0.0012(12) -0.0025(11)
C12 0.0407(17) 0.0303(16) 0.053(2) -0.0025(15) -0.0003(15) -0.0035(13)
C13 0.0470(19) 0.0312(17) 0.066(2) -0.0011(16) 0.0016(17) -0.0065(15)
C14 0.0481(18) 0.0331(17) 0.052(2) 0.0002(15) 0.0039(16) -0.0120(15)
C15 0.0465(19) 0.0356(19) 0.061(2) -0.0057(17) 0.0008(17) -0.0008(15)
N16 0.0433(15) 0.0322(14) 0.0603(19) 0.0026(13) 0.0020(14) 0.0044(12)
C17 0.0382(17) 0.0373(18) 0.056(2) -0.0057(16) -0.0069(16) 0.0023(14)
C18 0.0474(19) 0.0375(18) 0.062(2) 0.0029(16) -0.0092(17) 0.0008(15)
C19 0.0431(19) 0.041(2) 0.078(3) 0.0005(19) -0.0121(19) 0.0080(16)
C20 0.0399(18) 0.047(2) 0.072(3) -0.0091(19) -0.0076(18) 0.0104(16)
C21 0.0365(17) 0.0443(19) 0.057(2) -0.0121(17) -0.0063(16) 0.0055(15)
N22 0.0409(15) 0.0409(16) 0.0519(18) -0.0076(14) -0.0026(13) 0.0051(12)
N23 0.0410(15) 0.0467(17) 0.0561(19) -0.0070(14) -0.0026(14) 0.0100(13)
C24 0.0353(17) 0.051(2) 0.064(2) -0.0162(18) -0.0015(16) 0.0014(16)
C25 0.0304(16) 0.053(2) 0.062(2) -0.0259(18) -0.0022(15) -0.0021(15)
N26 0.0324(13) 0.0513(17) 0.0506(18) -0.0178(14) -0.0017(12) -0.0029(12)
C27 0.0314(16) 0.058(2) 0.048(2) -0.0190(17) -0.0014(14) -0.0075(15)
C28 0.0405(18) 0.067(2) 0.057(2) -0.0234(19) 0.0090(16) -0.0127(18)
C29 0.0426(19) 0.072(3) 0.076(3) -0.038(2) 0.0203(19) -0.0139(19)
C30 0.0372(18) 0.059(2) 0.079(3) -0.029(2) 0.0100(18) -0.0056(17)
C31 0.0354(17) 0.062(2) 0.044(2) -0.0174(18) -0.0015(15) -0.0112(16)
N32 0.0387(14) 0.0470(16) 0.0370(15) -0.0090(12) -0.0010(12) -0.0031(12)
C33 0.0371(16) 0.050(2) 0.0355(18) -0.0091(15) -0.0051(14) -0.0081(15)
C34 0.052(2) 0.053(2) 0.042(2) -0.0040(17) 0.0042(16) -0.0084(17)
C35 0.064(2) 0.051(2) 0.047(2) 0.0007(17) 0.0071(18) -0.0118(18)
C36 0.055(2) 0.0421(19) 0.045(2) -0.0027(16) 0.0006(16) -0.0052(16)
C37 0.0368(16) 0.0435(19) 0.0383(18) -0.0092(15) -0.0050(14) -0.0059(14)
N38 0.0375(14) 0.0427(15) 0.0364(15) -0.0090(12) -0.0025(11) -0.0050(12)
N39 0.0459(15) 0.0375(15) 0.0401(16) -0.0046(12) 0.0030(12) -0.0030(12)
C40 0.0377(16) 0.0357(18) 0.0465(19) -0.0062(15) -0.0024(14) -0.0054(14)
C41 0.0368(16) 0.0366(17) 0.0420(18) -0.0089(14) -0.0023(14) -0.0074(14)
N42 0.0390(14) 0.0362(15) 0.0409(16) -0.0063(12) -0.0016(12) -0.0074(11)
C43 0.0361(16) 0.0377(17) 0.0418(19) -0.0047(14) -0.0057(14) -0.0116(14)
C44 0.0387(16) 0.0331(16) 0.0434(19) -0.0058(14) -0.0049(14) -0.0104(13)
C45 0.0327(15) 0.0367(17) 0.0474(19) -0.0119(15) 0.0024(14) -0.0075(13)
C46 0.0389(16) 0.0328(16) 0.0461(19) -0.0031(14) -0.0007(14) -0.0056(13)
C47 0.0435(17) 0.0366(17) 0.047(2) -0.0060(15) -0.0056(15) -0.0089(14)
C48 0.0466(18) 0.0389(18) 0.046(2) -0.0038(15) -0.0086(15) -0.0110(15)
C49 0.0450(18) 0.0440(19) 0.0410(19) -0.0002(15) -0.0055(15) -0.0172(15)
C50 0.0416(17) 0.0423(18) 0.0416(19) -0.0065(15) 0.0008(14) -0.0119(14)
N51 0.0605(18) 0.0398(16) 0.0518(19) 0.0028(14) -0.0150(15) -0.0109(14)
C52 0.064(2) 0.045(2) 0.051(2) 0.0029(17) -0.0120(19) -0.0130(18)
C53 0.068(2) 0.055(2) 0.043(2) 0.0104(17) -0.0125(18) -0.0244(19)
C54 0.0478(19) 0.053(2) 0.044(2) -0.0031(17) -0.0046(16) -0.0148(17)
O55 0.0416(12) 0.0459(13) 0.0499(14) -0.0058(11) 0.0097(11) 0.0014(10)
C56 0.0385(17) 0.0443(19) 0.051(2) -0.0114(16) 0.0062(15) -0.0009(14)
C57 0.064(2) 0.069(3) 0.058(2) -0.025(2) 0.0127(19) -0.020(2)
C58 0.100(4) 0.068(3) 0.131(5) -0.051(3) 0.054(3) -0.034(3)
C59 0.187(7) 0.143(6) 0.293(12) -0.157(8) 0.153(8) -0.112(6)
C60 0.794(17) 0.409(9) 0.127(8) -0.135(9) 0.146(11) -0.501
C61 0.0467(19) 0.061(2) 0.050(2) -0.0125(18) 0.0058(16) -0.0090(17)
C62 0.064(2) 0.073(3) 0.052(2) -0.009(2) 0.0012(19) -0.025(2)
C63 0.095(3) 0.107(4) 0.063(3) 0.003(3) -0.008(3) -0.060(3)
C64 0.126(5) 0.224(8) 0.079(4) -0.051(4) 0.036(4) -0.115(5)
C65 0.0335(16) 0.0341(17) 0.054(2) -0.0071(15) -0.0042(15) -0.0001(14)
O66 0.0448(12) 0.0370(12) 0.0507(14) 0.0025(10) 0.0025(11) 0.0027(10)
O68 0.0633(16) 0.0426(15) 0.092(2) 0.0102(14) 0.0235(15) 0.0162(13)
C67 0.057(2) 0.0397(19) 0.054(2) 0.0081(16) 0.0020(17) 0.0020(16)
C69 0.0409(17) 0.0357(17) 0.048(2) -0.0105(15) 0.0039(14) 0.0007(14)
O70 0.0644(15) 0.0365(13) 0.0615(16) 0.0015(11) 0.0182(13) -0.0090(11)
C71 0.065(2) 0.046(2) 0.072(3) 0.0002(19) 0.019(2) -0.0096(18)
C72 0.301(11) 0.095(4) 0.076(4) 0.004(3) 0.009(5) -0.094(6)
C73 0.54(2) 0.125(6) 0.071(5) 0.011(4) 0.008(8) -0.134(10)
C74 2.00(8) 0.226(10) 0.080(7) 0.003(8) -0.06(2) -0.507
C75 1.53(7) 0.51(3) 0.180(18) 0.04(2) -0.19(4) -0.637
C76 0.241(10) 0.187(8) 0.189(8) 0.108(7) -0.113(8) -0.159(8)
C77 0.115(6) 0.161(8) 0.267(12) 0.017(8) -0.079(7) -0.049(6)
C78 0.259(14) 0.146(9) 0.249(13) -0.042(8) -0.093(11) 0.007(9)
C79 0.144(7) 0.123(7) 0.299(13) -0.036(8) -0.075(8) 0.011(6)
O80 0.0646(16) 0.0354(14) 0.088(2) 0.0120(13) 0.0127(14) 0.0064(12)
O81 0.0547(16) 0.0571(17) 0.098(2) -0.0080(16) 0.0129(15) 0.0197(14)
O82 0.0562(15) 0.0713(17) 0.0453(15) -0.0066(13) 0.0084(12) -0.0074(13)
O83 0.0546(14) 0.0425(14) 0.0499(15) -0.0009(11) 0.0045(11) -0.0005(11)
O84 0.0482(13) 0.0369(12) 0.0521(14) -0.0076(10) 0.0121(11) -0.0084(10)
C85 0.0440(18) 0.0373(17) 0.049(2) -0.0099(15) 0.0052(15) -0.0073(14)
C86 0.0459(19) 0.047(2) 0.066(2) -0.0062(18) 0.0021(17) -0.0027(16)
C87 0.061(2) 0.045(2) 0.067(3) -0.0008(18) -0.012(2) -0.0026(18)
C88 0.082(3) 0.062(3) 0.085(3) 0.020(2) 0.003(3) -0.008(2)
C89 0.099(5) 0.243(11) 0.270(12) 0.094(9) -0.072(7) -0.003(6)
C90 0.102(3) 0.049(2) 0.052(2) -0.0122(19) 0.007(2) -0.019(2)
C91 0.201(7) 0.119(5) 0.055(3) -0.009(3) -0.036(4) -0.071(5)
C92 0.162(7) 0.152(7) 0.141(7) -0.019(5) -0.032(5) -0.025(6)
C93 0.125(4) 0.070(3) 0.077(3) 0.016(3) -0.011(3) -0.029(3)
C94 0.050(2) 0.0395(19) 0.061(2) -0.0053(17) -0.0016(17) -0.0024(15)
C95 0.097(3) 0.053(3) 0.066(3) 0.012(2) -0.016(3) -0.008(2)
O96 0.112(3) 0.0553(18) 0.081(2) 0.0110(16) -0.014(2) 0.0107(18)
C97 0.163(6) 0.059(3) 0.103(4) 0.017(3) -0.017(4) 0.027(3)
O98 0.184(4) 0.075(2) 0.091(3) 0.041(2) 0.029(3) 0.009(3)
O99 0.0634(15) 0.0630(16) 0.0416(14) 0.0055(12) 0.0025(12) -0.0143(13)
C100 0.064(2) 0.070(3) 0.038(2) 0.0033(18) 0.0030(17) -0.021(2)
C101 0.064(2) 0.075(3) 0.051(2) 0.001(2) 0.0013(19) -0.023(2)
C102 0.073(3) 0.094(3) 0.053(2) 0.000(2) 0.006(2) -0.029(2)
C103 0.088(3) 0.088(3) 0.073(3) -0.008(3) 0.014(2) -0.040(3)
C104 0.102(4) 0.123(5) 0.081(4) -0.010(3) 0.030(3) -0.051(3)
C105 0.085(3) 0.074(3) 0.042(2) -0.003(2) 0.006(2) -0.019(2)
C106 0.097(3) 0.076(3) 0.068(3) 0.000(2) -0.009(2) -0.033(3)
C107 0.142(5) 0.079(4) 0.092(4) -0.008(3) -0.014(4) -0.030(4)
C108 0.249(12) 0.143(8) 0.223(11) -0.048(8) -0.064(10) -0.027(8)
O150 0.129(3) 0.133(4) 0.139(4) -0.018(3) 0.007(3) -0.023(3)
C152 0.322(16) 0.167(12) 0.206(13) -0.015(9) -0.027(11) 0.026(11)
C153 0.72(4) 0.125(9) 0.260(17) 0.024(10) -0.19(2) 0.010(16)
C154 0.211(11) 0.209(11) 0.227(12) 0.032(9) -0.031(9) -0.048(9)

loop_
_atom_type_symbol
_atom_type_description
_atom_type_scat_dispersion_real
_atom_type_scat_dispersion_imag
_atom_type_scat_source
C C 0.0033 0.0016 'International Tables Vol C Tables 4.2.6.8 and 6.1.1.4'
H H 0.0000 0.0000 'International Tables Vol C Tables 4.2.6.8 and 6.1.1.4'
N N 0.0061 0.0033 'International Tables Vol C Tables 4.2.6.8 and 6.1.1.4'
O O 0.0106 0.0060 'International Tables Vol C Tables 4.2.6.8 and 6.1.1.4'

loop_
_geom_angle_atom_site_label_1
_geom_angle_atom_site_label_2
_geom_angle_atom_site_label_3
_geom_angle
_geom_angle_site_symmetry_3
C6 N1 C2 117.4(3) .
N1 C2 C7 117.9(3) .
N1 C2 C3 122.1(3) .
C7 C2 C3 120.0(3) .
C10 C3 C4 122.2(3) .
C10 C3 C2 120.5(3) .
C4 C3 C2 117.3(3) .
O55 C4 C5 126.9(3) .
O55 C4 C3 114.0(3) .
C5 C4 C3 119.1(3) .
C4 C5 C6 118.8(3) .
N1 C6 C5 125.3(3) .
N1 C6 C65 118.4(3) .
C5 C6 C65 116.3(3) .
C8 C7 C2 118.2(3) .
C8 C7 C69 121.9(3) .
C2 C7 C69 119.9(3) .
N11 C8 C7 118.1(3) .
N11 C8 C9 121.3(3) .
C7 C8 C9 120.6(3) .
C10 C9 C8 120.4(3) .
C10 C9 C14 121.6(3) .
C8 C9 C14 118.0(3) .
C3 C10 C9 120.1(3) .
C12 N11 C8 117.6(3) .
N11 C12 C13 125.6(3) .
N11 C12 C15 117.2(3) .
C13 C12 C15 117.2(3) .
C14 C13 C12 118.7(3) .
O70 C14 C13 126.5(3) .
O70 C14 C9 114.9(3) .
C13 C14 C9 118.5(3) .
O80 C15 N16 125.4(3) .
O80 C15 C12 121.5(3) .
N16 C15 C12 113.1(3) .
C15 N16 C17 128.4(3) .
N22 C17 C18 124.7(3) .
N22 C17 N16 112.8(3) .
C18 C17 N16 122.5(3) .
C19 C18 C17 116.2(4) .
C20 C19 C18 121.1(3) .
C19 C20 C21 118.2(3) .
N22 C21 C20 122.8(3) .
N22 C21 N23 113.1(3) .
C20 C21 N23 124.1(3) .
C17 N22 C21 116.9(3) .
C24 N23 C21 126.2(3) .
O81 C24 N23 124.4(4) .
O81 C24 C25 119.9(3) .
N23 C24 C25 115.7(3) .
N26 C25 C30 122.9(4) .
N26 C25 C24 120.1(3) .
C30 C25 C24 117.0(3) .
C27 N26 C25 117.2(3) .
N26 C27 C28 123.3(3) .
N26 C27 C31 119.3(3) .
C28 C27 C31 117.4(3) .
C29 C28 C27 118.5(4) .
C30 C29 C28 119.0(3) .
C29 C30 C25 119.0(4) .
O82 C31 N32 124.6(3) .
O82 C31 C27 120.0(3) .
N32 C31 C27 115.4(3) .
C31 N32 C33 127.1(3) .
N38 C33 C34 123.2(3) .
N38 C33 N32 113.4(3) .
C34 C33 N32 123.4(3) .
C33 C34 C35 117.3(3) .
C36 C35 C34 120.9(3) .
C35 C36 C37 116.9(3) .
N38 C37 C36 124.2(3) .
N38 C37 N39 113.3(3) .
C36 C37 N39 122.5(3) .
C37 N38 C33 117.4(3) .
C40 N39 C37 129.0(3) .
O83 C40 N39 125.7(3) .
O83 C40 C41 121.3(3) .
N39 C40 C41 113.0(3) .
N42 C41 C46 125.5(3) .
N42 C41 C40 116.5(3) .
C46 C41 C40 118.0(3) .
C41 N42 C43 117.6(3) .
N42 C43 C47 117.5(3) .
N42 C43 C44 122.1(3) .
C47 C43 C44 120.4(3) .
C50 C44 C45 123.4(3) .
C50 C44 C43 119.9(3) .
C45 C44 C43 116.7(3) .
C46 C45 O84 125.4(3) .
C46 C45 C44 119.8(3) .
O84 C45 C44 114.7(3) .
C45 C46 C41 118.1(3) .
C48 C47 C43 118.6(3) .
C48 C47 C94 120.9(3) .
C43 C47 C94 120.5(3) .
N51 C48 C47 117.6(3) .
N51 C48 C49 122.1(3) .
C47 C48 C49 120.3(3) .
C50 C49 C54 122.2(3) .
C50 C49 C48 120.4(3) .
C54 C49 C48 117.4(3) .
C49 C50 C44 120.3(3) .
C52 N51 C48 117.2(3) .
N51 C52 C53 126.0(3) .
N51 C52 C95 117.1(4) .
C53 C52 C95 117.0(4) .
C54 C53 C52 118.4(3) .
O99 C54 C53 126.7(3) .
O99 C54 C49 114.3(3) .
C53 C54 C49 119.0(3) .
C4 O55 C56 119.6(3) .
O55 C56 C57 109.4(3) .
O55 C56 C61 104.7(3) .
C57 C56 C61 113.6(3) .
C58 C57 C56 113.3(3) .
C57 C58 C59 113.6(5) .
C60 C59 C58 129.3(9) .
C62 C61 C56 115.0(3) .
C63 C62 C61 113.7(3) .
C64 C63 C62 113.9(5) .
O68 C65 O66 123.9(3) .
O68 C65 C6 121.9(3) .
O66 C65 C6 114.1(3) .
C65 O66 C67 115.8(2) .
C14 O70 C71 120.2(3) .
C76 C71 O70 108.1(4) .
C76 C71 C72 117.7(6) .
O70 C71 C72 107.7(3) .
C71 C72 C73 112.1(5) .
C74 C73 C72 111.8(7) .
C73 C74 C75 108.1(19) .
C77 C76 C71 125.8(9) .
C76 C77 C78 120.8(10) .
C79 C78 C77 115.5(10) .
C45 O84 C85 116.9(2) .
O84 C85 C90 106.2(3) .
O84 C85 C86 111.2(3) .
C90 C85 C86 114.5(3) .
C85 C86 C87 113.9(3) .
C86 C87 C88 113.3(3) .
C93 C88 C87 114.1(4) .
C85 C90 C91 110.4(3) .
C92 C91 C90 113.5(6) .
C91 C92 C89 104.8(8) .
O98 C95 O96 123.9(4) .
O98 C95 C52 122.6(5) .
O96 C95 C52 113.5(4) .
C95 O96 C97 116.2(4) .
C54 O99 C100 120.5(3) .
O99 C100 C101 109.0(3) .
O99 C100 C105 105.1(3) .
C101 C100 C105 114.6(4) .
C100 C101 C102 114.0(3) .
C103 C102 C101 113.8(4) .
C102 C103 C104 113.3(4) .
C106 C105 C100 114.4(4) .
C107 C106 C105 114.5(5) .
C108 C107 C106 114.9(6) .
C153 C152 C152 117.5(16) 2_446
C152 C153 C154 112.2(14) .

loop_
_geom_bond_atom_site_label_1
_geom_bond_atom_site_label_2
_geom_bond_distance
_geom_bond_site_symmetry_2
N1 C6 1.306(4) .
N1 C2 1.371(4) .
C2 C7 1.415(4) .
C2 C3 1.440(4) .
C3 C10 1.382(4) .
C3 C4 1.430(4) .
C4 O55 1.349(4) .
C4 C5 1.361(5) .
C5 C6 1.413(4) .
C6 C65 1.499(4) .
C7 C8 1.409(4) .
C7 C69 1.499(4) .
C8 N11 1.384(4) .
C8 C9 1.429(4) .
C9 C10 1.385(4) .
C9 C14 1.445(4) .
N11 C12 1.306(4) .
C12 C13 1.409(5) .
C12 C15 1.506(5) .
C13 C14 1.365(5) .
C14 O70 1.348(4) .
C15 O80 1.218(4) .
C15 N16 1.352(4) .
N16 C17 1.408(4) .
C17 N22 1.338(4) .
C17 C18 1.389(5) .
C18 C19 1.379(5) .
C19 C20 1.369(5) .
C20 C21 1.384(5) .
C21 N22 1.345(4) .
C21 N23 1.399(5) .
N23 C24 1.365(4) .
C24 O81 1.223(4) .
C24 C25 1.496(5) .
C25 N26 1.339(4) .
C25 C30 1.395(5) .
N26 C27 1.336(4) .
C27 C28 1.397(5) .
C27 C31 1.502(5) .
C28 C29 1.373(5) .
C29 C30 1.373(6) .
C31 O82 1.223(4) .
C31 N32 1.354(4) .
N32 C33 1.403(4) .
C33 N38 1.341(4) .
C33 C34 1.386(5) .
C34 C35 1.390(5) .
C35 C36 1.375(5) .
C36 C37 1.385(5) .
C37 N38 1.336(4) .
C37 N39 1.400(4) .
N39 C40 1.359(4) .
C40 O83 1.213(4) .
C40 C41 1.508(5) .
C41 N42 1.311(4) .
C41 C46 1.410(4) .
N42 C43 1.366(4) .
C43 C47 1.406(4) .
C43 C44 1.440(4) .
C44 C50 1.385(4) .
C44 C45 1.436(4) .
C45 C46 1.361(4) .
C45 O84 1.363(4) .
C47 C48 1.405(5) .
C47 C94 1.497(5) .
C48 N51 1.375(4) .
C48 C49 1.434(5) .
C49 C50 1.382(5) .
C49 C54 1.433(5) .
N51 C52 1.304(5) .
C52 C53 1.405(6) .
C52 C95 1.517(6) .
C53 C54 1.372(5) .
C54 O99 1.342(4) .
O55 C56 1.451(4) .
C56 C57 1.524(5) .
C56 C61 1.524(5) .
C57 C58 1.504(6) .
C58 C59 1.532(8) .
C59 C60 1.084(10) .
C61 C62 1.511(5) .
C62 C63 1.507(6) .
C63 C64 1.505(8) .
C65 O68 1.209(4) .
C65 O66 1.320(4) .
O66 C67 1.447(4) .
O70 C71 1.456(4) .
C71 C76 1.435(8) .
C71 C72 1.481(7) .
C72 C73 1.520(8) .
C73 C74 1.438(11) .
C74 C75 1.559(19) .
C76 C77 1.348(10) .
C77 C78 1.454(11) .
C78 C79 1.318(10) .
O84 C85 1.462(4) .
C85 C90 1.501(5) .
C85 C86 1.516(5) .
C86 C87 1.525(5) .
C87 C88 1.529(6) .
C88 C93 1.487(6) .
C89 C92 1.564(10) .
C90 C91 1.673(8) .
C91 C92 1.416(9) .
C95 O98 1.186(6) .
C95 O96 1.313(6) .
O96 C97 1.440(5) .
O99 C100 1.456(4) .
C100 C101 1.510(5) .
C100 C105 1.513(6) .
C101 C102 1.518(5) .
C102 C103 1.502(6) .
C103 C104 1.508(6) .
C105 C106 1.513(6) .
C106 C107 1.512(7) .
C107 C108 1.339(10) .
C152 C153 1.430(17) .
C152 C152 1.57(2) 2_446
C153 C154 1.550(17) .

loop_
_geom_torsion_atom_site_label_1
_geom_torsion_atom_site_label_2
_geom_torsion_atom_site_label_3
_geom_torsion_atom_site_label_4
_geom_torsion
_geom_torsion_site_symmetry_1
C6 N1 C2 C7 -179.1(3) .
C6 N1 C2 C3 -0.5(4) .
N1 C2 C3 C10 179.8(3) .
C7 C2 C3 C10 -1.5(4) .
N1 C2 C3 C4 0.7(4) .
C7 C2 C3 C4 179.4(3) .
C10 C3 C4 O55 0.8(4) .
C2 C3 C4 O55 179.9(2) .
C10 C3 C4 C5 -179.3(3) .
C2 C3 C4 C5 -0.3(4) .
O55 C4 C5 C6 179.4(3) .
C3 C4 C5 C6 -0.4(4) .
C2 N1 C6 C5 -0.3(4) .
C2 N1 C6 C65 179.5(2) .
C4 C5 C6 N1 0.7(5) .
C4 C5 C6 C65 -179.1(3) .
N1 C2 C7 C8 176.9(2) .
C3 C2 C7 C8 -1.8(4) .
N1 C2 C7 C69 -3.8(4) .
C3 C2 C7 C69 177.5(3) .
C2 C7 C8 N11 -173.8(3) .
C69 C7 C8 N11 6.9(4) .
C2 C7 C8 C9 4.5(4) .
C69 C7 C8 C9 -174.8(3) .
N11 C8 C9 C10 174.3(3) .
C7 C8 C9 C10 -3.9(4) .
N11 C8 C9 C14 -4.1(4) .
C7 C8 C9 C14 177.7(3) .
C4 C3 C10 C9 -178.8(3) .
C2 C3 C10 C9 2.2(4) .
C8 C9 C10 C3 0.5(4) .
C14 C9 C10 C3 178.8(3) .
C7 C8 N11 C12 -179.5(3) .
C9 C8 N11 C12 2.3(4) .
C8 N11 C12 C13 2.7(5) .
C8 N11 C12 C15 -174.9(3) .
N11 C12 C13 C14 -5.6(5) .
C15 C12 C13 C14 172.0(3) .
C12 C13 C14 O70 -174.9(3) .
C12 C13 C14 C9 3.3(5) .
C10 C9 C14 O70 1.2(4) .
C8 C9 C14 O70 179.6(3) .
C10 C9 C14 C13 -177.2(3) .
C8 C9 C14 C13 1.2(4) .
N11 C12 C15 O80 -169.9(3) .
C13 C12 C15 O80 12.3(5) .
N11 C12 C15 N16 11.4(4) .
C13 C12 C15 N16 -166.4(3) .
O80 C15 N16 C17 -1.4(6) .
C12 C15 N16 C17 177.2(3) .
C15 N16 C17 N22 171.3(3) .
C15 N16 C17 C18 -8.7(5) .
N22 C17 C18 C19 -3.5(5) .
N16 C17 C18 C19 176.5(3) .
C17 C18 C19 C20 1.4(5) .
C18 C19 C20 C21 1.8(6) .
C19 C20 C21 N22 -3.4(5) .
C19 C20 C21 N23 178.6(3) .
C18 C17 N22 C21 2.0(5) .
N16 C17 N22 C21 -177.9(3) .
C20 C21 N22 C17 1.5(5) .
N23 C21 N22 C17 179.8(3) .
N22 C21 N23 C24 -174.9(3) .
C20 C21 N23 C24 3.4(5) .
C21 N23 C24 O81 -3.2(6) .
C21 N23 C24 C25 175.4(3) .
O81 C24 C25 N26 -168.5(3) .
N23 C24 C25 N26 12.8(4) .
O81 C24 C25 C30 13.7(5) .
N23 C24 C25 C30 -164.9(3) .
C30 C25 N26 C27 -0.3(4) .
C24 C25 N26 C27 -177.9(3) .
C25 N26 C27 C28 1.8(4) .
C25 N26 C27 C31 -176.8(3) .
N26 C27 C28 C29 -1.5(5) .
C31 C27 C28 C29 177.2(3) .
C27 C28 C29 C30 -0.5(5) .
C28 C29 C30 C25 1.9(5) .
N26 C25 C30 C29 -1.6(5) .
C24 C25 C30 C29 176.1(3) .
N26 C27 C31 O82 -180.0(3) .
C28 C27 C31 O82 1.3(4) .
N26 C27 C31 N32 -0.1(4) .
C28 C27 C31 N32 -178.8(3) .
O82 C31 N32 C33 1.0(5) .
C27 C31 N32 C33 -178.9(3) .
C31 N32 C33 N38 177.1(3) .
C31 N32 C33 C34 -2.6(5) .
N38 C33 C34 C35 -0.6(5) .
N32 C33 C34 C35 179.0(3) .
C33 C34 C35 C36 0.0(5) .
C34 C35 C36 C37 0.7(5) .
C35 C36 C37 N38 -0.9(5) .
C35 C36 C37 N39 178.3(3) .
C36 C37 N38 C33 0.3(4) .
N39 C37 N38 C33 -179.0(2) .
C34 C33 N38 C37 0.5(4) .
N32 C33 N38 C37 -179.2(2) .
N38 C37 N39 C40 178.7(3) .
C36 C37 N39 C40 -0.6(5) .
C37 N39 C40 O83 3.7(5) .
C37 N39 C40 C41 -174.8(3) .
O83 C40 C41 N42 -178.0(3) .
N39 C40 C41 N42 0.6(4) .
O83 C40 C41 C46 -0.4(4) .
N39 C40 C41 C46 178.2(3) .
C46 C41 N42 C43 3.1(4) .
C40 C41 N42 C43 -179.6(2) .
C41 N42 C43 C47 -180.0(3) .
C41 N42 C43 C44 0.9(4) .
N42 C43 C44 C50 176.1(3) .
C47 C43 C44 C50 -3.0(4) .
N42 C43 C44 C45 -4.7(4) .
C47 C43 C44 C45 176.2(3) .
C50 C44 C45 C46 -176.0(3) .
C43 C44 C45 C46 4.9(4) .
C50 C44 C45 O84 5.6(4) .
C43 C44 C45 O84 -173.5(2) .
O84 C45 C46 C41 176.8(3) .
C44 C45 C46 C41 -1.4(4) .
N42 C41 C46 C45 -2.8(5) .
C40 C41 C46 C45 179.9(3) .
N42 C43 C47 C48 -174.9(3) .
C44 C43 C47 C48 4.3(4) .
N42 C43 C47 C94 6.6(4) .
C44 C43 C47 C94 -174.2(3) .
C43 C47 C48 N51 177.5(3) .
C94 C47 C48 N51 -4.0(4) .
C43 C47 C48 C49 -2.5(4) .
C94 C47 C48 C49 176.0(3) .
N51 C48 C49 C50 179.3(3) .
C47 C48 C49 C50 -0.7(5) .
N51 C48 C49 C54 -0.3(4) .
C47 C48 C49 C54 179.7(3) .
C54 C49 C50 C44 -178.3(3) .
C48 C49 C50 C44 2.0(4) .
C45 C44 C50 C49 -179.3(3) .
C43 C44 C50 C49 -0.3(4) .
C47 C48 N51 C52 -178.5(3) .
C49 C48 N51 C52 1.5(5) .
C48 N51 C52 C53 -1.4(5) .
C48 N51 C52 C95 178.4(3) .
N51 C52 C53 C54 0.1(5) .
C95 C52 C53 C54 -179.7(3) .
C52 C53 C54 O99 -177.4(3) .
C52 C53 C54 C49 1.1(5) .
C50 C49 C54 O99 -2.0(4) .
C48 C49 C54 O99 177.7(3) .
C50 C49 C54 C53 179.3(3) .
C48 C49 C54 C53 -1.0(4) .
C5 C4 O55 C56 2.4(5) .
C3 C4 O55 C56 -177.8(2) .
C4 O55 C56 C57 -77.6(4) .
C4 O55 C56 C61 160.2(3) .
O55 C56 C57 C58 166.5(4) .
C61 C56 C57 C58 -76.8(5) .
C56 C57 C58 C59 -175.7(6) .
C57 C58 C59 C60 -99(2) .
O55 C56 C61 C62 -64.9(4) .
C57 C56 C61 C62 175.7(3) .
C56 C61 C62 C63 167.9(4) .
C61 C62 C63 C64 63.1(5) .
N1 C6 C65 O68 173.6(3) .
C5 C6 C65 O68 -6.5(5) .
N1 C6 C65 O66 -8.5(4) .
C5 C6 C65 O66 171.3(3) .
O68 C65 O66 C67 -0.4(5) .
C6 C65 O66 C67 -178.2(3) .
C13 C14 O70 C71 -24.3(5) .
C9 C14 O70 C71 157.5(3) .
C14 O70 C71 C76 -84.1(6) .
C14 O70 C71 C72 147.8(5) .
C76 C71 C72 C73 66.2(11) .
O70 C71 C72 C73 -171.4(8) .
C71 C72 C73 C74 -178.4(17) .
C72 C73 C74 C75 -74.0(18) .
O70 C71 C76 C77 -46.5(12) .
C72 C71 C76 C77 75.7(11) .
C71 C76 C77 C78 147.7(10) .
C76 C77 C78 C79 -173.8(11) .
C46 C45 O84 C85 -29.0(4) .
C44 C45 O84 C85 149.3(3) .
C45 O84 C85 C90 -132.6(3) .
C45 O84 C85 C86 102.3(3) .
O84 C85 C86 C87 -161.0(3) .
C90 C85 C86 C87 78.6(4) .
C85 C86 C87 C88 67.3(5) .
C86 C87 C88 C93 173.4(4) .
O84 C85 C90 C91 66.0(4) .
C86 C85 C90 C91 -170.9(3) .
C85 C90 C91 C92 176.1(6) .
C90 C91 C92 C89 179.2(6) .
N51 C52 C95 O98 -177.3(5) .
C53 C52 C95 O98 2.5(7) .
N51 C52 C95 O96 0.8(5) .
C53 C52 C95 O96 -179.4(4) .
O98 C95 O96 C97 -1.5(8) .
C52 C95 O96 C97 -179.6(4) .
C53 C54 O99 C100 6.9(5) .
C49 C54 O99 C100 -171.6(3) .
C54 O99 C100 C101 -88.4(4) .
C54 O99 C100 C105 148.3(3) .
O99 C100 C101 C102 175.8(4) .
C105 C100 C101 C102 -66.8(5) .
C100 C101 C102 C103 177.1(4) .
C101 C102 C103 C104 -179.0(5) .
O99 C100 C105 C106 -58.2(4) .
C101 C100 C105 C106 -177.8(4) .
C100 C105 C106 C107 -169.2(4) .
C105 C106 C107 C108 -63.0(9) .
C152 C152 C153 C154 -176.7(16) 2_446
